data_4129198
loop_
_publ_author_name
'Yang, Qi-Liang'
'Xing, Yi-Kang'
'Wang, Xiang-Yang'
'Ma, Hong-Xing'
'Weng, Xin-Jun'
'Yang, Xiang'
'Guo, Hai-Ming'
'Mei, Tian-Sheng'

_publ_section_title
;
 Electrochemistry-Enabled Ir-Catalyzed Vinylic C-H Functionalization.
;
_journal_name_full 'Journal of the American Chemical Society'
_journal_paper_doi 10.1021/jacs.9b11915
_journal_year 2019
_chemical_formula_sum 'C22 H22 O3'
_chemical_formula_weight 334.39
_space_group_crystal_system orthorhombic
_space_group_IT_number 61
_space_group_name_Hall '-P 2ac 2ab'
_space_group_name_H-M_alt 'P b c a'
_atom_sites_solution_hydrogens geom
_audit_creation_method SHELXL-2013
_cell_angle_alpha 90
_cell_angle_beta 90
_cell_angle_gamma 90
_cell_formula_units_Z 8
_cell_length_a 11.4397(4)
_cell_length_b 8.1352(3)
_cell_length_c 37.4815(15)
_cell_measurement_reflns_used 9085
_cell_measurement_temperature 293(2)
_cell_measurement_theta_max 54.329
_cell_measurement_theta_min 4.347
_cell_volume 3488.2(2)
_computing_cell_refinement 'Bruker SAINT'
_computing_data_collection 'Bruker APEX2'
_computing_data_reduction 'Bruker SAINT'
_computing_molecular_graphics 'Bruker SHELXTL'
_computing_publication_material 'Bruker SHELXTL'
_computing_structure_refinement 'SHELXL-2013 (Sheldrick, 2013)'
_computing_structure_solution 'SHELXS-97 (Sheldrick 2008)'
_diffrn_ambient_temperature 293(2)
_diffrn_measured_fraction_theta_full 0.996
_diffrn_measured_fraction_theta_max 0.996
_diffrn_measurement_device_type 'Bruker APEX-II CCD'
_diffrn_measurement_method '\f and \w scans'
_diffrn_radiation_type MoK\a
_diffrn_radiation_wavelength 0.71073
_diffrn_reflns_av_R_equivalents 0.0451
_diffrn_reflns_av_unetI/netI 0.0241
_diffrn_reflns_Laue_measured_fraction_full 0.996
_diffrn_reflns_Laue_measured_fraction_max 0.996
_diffrn_reflns_limit_h_max 14
_diffrn_reflns_limit_h_min -13
_diffrn_reflns_limit_k_max 10
_diffrn_reflns_limit_k_min -10
_diffrn_reflns_limit_l_max 46
_diffrn_reflns_limit_l_min -39
_diffrn_reflns_number 29328
_diffrn_reflns_point_group_measured_fraction_full 0.996
_diffrn_reflns_point_group_measured_fraction_max 0.996
_diffrn_reflns_theta_full 25.242
_diffrn_reflns_theta_max 26.000
_diffrn_reflns_theta_min 2.810
_exptl_absorpt_coefficient_mu 0.084
_exptl_absorpt_correction_T_max 0.7456
_exptl_absorpt_correction_T_min 0.6611
_exptl_absorpt_correction_type multi-scan
_exptl_absorpt_process_details sadabs
_exptl_crystal_colour yellow
_exptl_crystal_density_diffrn 1.273
_exptl_crystal_description prismatic
_exptl_crystal_F_000 1424
_exptl_crystal_size_max 0.200
_exptl_crystal_size_mid 0.160
_exptl_crystal_size_min 0.130
_refine_diff_density_max 0.133
_refine_diff_density_min -0.130
_refine_diff_density_rms 0.027
_refine_ls_extinction_coef 0.014(2)
_refine_ls_extinction_expression Fc^*^=kFc[1+0.001xFc^2^\l^3^/sin(2\q)]^-1/4^
_refine_ls_extinction_method SHELXL
_refine_ls_goodness_of_fit_ref 1.037
_refine_ls_hydrogen_treatment constr
_refine_ls_matrix_type full
_refine_ls_number_parameters 229
_refine_ls_number_reflns 3405
_refine_ls_number_restraints 0
_refine_ls_restrained_S_all 1.037
_refine_ls_R_factor_all 0.0555
_refine_ls_R_factor_gt 0.0401
_refine_ls_shift/su_max 0.001
_refine_ls_shift/su_mean 0.000
_refine_ls_structure_factor_coef Fsqd
_refine_ls_weighting_details 'w=1/[\s^2^(Fo^2^)+(0.0521P)^2^+0.6914P] where P=(Fo^2^+2Fc^2^)/3'
_refine_ls_weighting_scheme calc
_refine_ls_wR_factor_gt 0.1002
_refine_ls_wR_factor_ref 0.1125
_reflns_Friedel_coverage 0.000
_reflns_number_gt 2685
_reflns_number_total 3405
_reflns_threshold_expression 'I > 2\s(I)'
_cod_data_source_file ja9b11915_si_005.cif
_cod_data_source_block d8v19572
_cod_database_code 4129198
_shelx_space_group_comment
; 
The symmetry employed for this shelxl refinement is uniquely defined 
by the following loop, which should always be used as a source of 
symmetry information in preference to the above space-group names. 
They are only intended as comments. 
;
_shelx_estimated_absorpt_t_min 0.983
_shelx_estimated_absorpt_t_max 0.989
_shelxl_version_number 2013-4

loop_
_space_group_symop_operation_xyz
'x, y, z'
'-x+1/2, -y, z+1/2'
'-x, y+1/2, -z+1/2'
'x+1/2, -y+1/2, -z'
'-x, -y, -z'
'x-1/2, y, -z-1/2'
'x, -y-1/2, z-1/2'
'-x-1/2, y-1/2, z'

loop_
_atom_site_label
_atom_site_type_symbol
_atom_site_fract_x
_atom_site_fract_y
_atom_site_fract_z
_atom_site_U_iso_or_equiv
_atom_site_adp_type
_atom_site_occupancy
_atom_site_site_symmetry_order
_atom_site_calc_flag
_atom_site_refinement_flags_posn
_atom_site_refinement_flags_adp
O1 O 0.04507(9) 0.50959(18) 0.64751(3) 0.0742(4) Uani 1 1 d . .
O2 O 0.20278(8) 0.47750(13) 0.61496(3) 0.0524(3) Uani 1 1 d . .
O3 O 0.41209(10) 0.28687(15) 0.46737(3) 0.0633(3) Uani 1 1 d . .
C1 C 0.14952(13) 0.5289(2) 0.64614(4) 0.0512(4) Uani 1 1 d . .
C2 C 0.22569(11) 0.59833(18) 0.67309(4) 0.0438(3) Uani 1 1 d . .
C3 C 0.34164(12) 0.60969(18) 0.66546(4) 0.0450(4) Uani 1 1 d . .
H3 H 0.3905 0.6543 0.6828 0.054 Uiso 1 1 calc R U
C4 C 0.39327(12) 0.55787(18) 0.63272(4) 0.0435(3) Uani 1 1 d . .
C5 C 0.32103(12) 0.49132(17) 0.60813(4) 0.0455(4) Uani 1 1 d . .
C6 C 0.34816(12) 0.43395(18) 0.57184(4) 0.0452(4) Uani 1 1 d . .
C7 C 0.44461(13) 0.33693(19) 0.56436(4) 0.0508(4) Uani 1 1 d . .
H7 H 0.4935 0.3045 0.5829 0.061 Uiso 1 1 calc R U
C8 C 0.46988(12) 0.28717(18) 0.52987(4) 0.0487(4) Uani 1 1 d . .
H8 H 0.5357 0.2232 0.5254 0.058 Uiso 1 1 calc R U
C9 C 0.39745(13) 0.33252(19) 0.50216(4) 0.0485(4) Uani 1 1 d . .
C10 C 0.30128(13) 0.4302(2) 0.50911(4) 0.0561(4) Uani 1 1 d . .
H10 H 0.2527 0.4625 0.4905 0.067 Uiso 1 1 calc R U
C11 C 0.27686(13) 0.4800(2) 0.54326(4) 0.0535(4) Uani 1 1 d . .
H11 H 0.2117 0.5455 0.5475 0.064 Uiso 1 1 calc R U
C12 C 0.50926(15) 0.1866(2) 0.45894(4) 0.0615(4) Uani 1 1 d . .
H12A H 0.5091 0.1628 0.4338 0.092 Uiso 1 1 calc R U
H12B H 0.5046 0.0858 0.4722 0.092 Uiso 1 1 calc R U
H12C H 0.5801 0.2432 0.4651 0.092 Uiso 1 1 calc R U
C13 C 0.17654(12) 0.65741(18) 0.70740(4) 0.0450(4) Uani 1 1 d . .
C14 C 0.06796(13) 0.7346(2) 0.70960(4) 0.0532(4) Uani 1 1 d . .
H14 H 0.0209 0.7412 0.6894 0.064 Uiso 1 1 calc R U
C15 C 0.02947(14) 0.8013(2) 0.74142(5) 0.0611(5) Uani 1 1 d . .
H15 H -0.0425 0.8543 0.7423 0.073 Uiso 1 1 calc R U
C16 C 0.09624(15) 0.7901(2) 0.77171(5) 0.0653(5) Uani 1 1 d . .
H16 H 0.0702 0.8358 0.7930 0.078 Uiso 1 1 calc R U
C17 C 0.20235(15) 0.7104(3) 0.77023(5) 0.0666(5) Uani 1 1 d . .
H17 H 0.2476 0.7006 0.7907 0.080 Uiso 1 1 calc R U
C18 C 0.24187(14) 0.6449(2) 0.73849(4) 0.0566(4) Uani 1 1 d . .
H18 H 0.3137 0.5913 0.7379 0.068 Uiso 1 1 calc R U
C19 C 0.52114(11) 0.59303(18) 0.62585(4) 0.0444(4) Uani 1 1 d . .
H19A H 0.5371 0.7059 0.6326 0.053 Uiso 1 1 calc R U
H19B H 0.5356 0.5835 0.6004 0.053 Uiso 1 1 calc R U
C20 C 0.60671(12) 0.48156(19) 0.64542(4) 0.0468(4) Uani 1 1 d . .
H20A H 0.5930 0.3687 0.6382 0.056 Uiso 1 1 calc R U
H20B H 0.5922 0.4891 0.6709 0.056 Uiso 1 1 calc R U
C21 C 0.73399(13) 0.5256(2) 0.63807(4) 0.0526(4) Uani 1 1 d . .
H21A H 0.7459 0.6403 0.6441 0.063 Uiso 1 1 calc R U
H21B H 0.7833 0.4607 0.6537 0.063 Uiso 1 1 calc R U
C22 C 0.77304(15) 0.4985(2) 0.60008(5) 0.0663(5) Uani 1 1 d . .
H22A H 0.7291 0.5688 0.5845 0.099 Uiso 1 1 calc R U
H22B H 0.7601 0.3858 0.5936 0.099 Uiso 1 1 calc R U
H22C H 0.8548 0.5236 0.5980 0.099 Uiso 1 1 calc R U

loop_
_atom_site_aniso_label
_atom_site_aniso_U_11
_atom_site_aniso_U_22
_atom_site_aniso_U_33
_atom_site_aniso_U_23
_atom_site_aniso_U_13
_atom_site_aniso_U_12
O1 0.0358(6) 0.1005(10) 0.0862(9) -0.0224(7) 0.0023(5) -0.0125(6)
O2 0.0364(5) 0.0622(7) 0.0587(7) -0.0070(5) -0.0022(4) -0.0060(5)
O3 0.0648(7) 0.0762(8) 0.0491(7) -0.0033(6) -0.0041(5) 0.0112(6)
C1 0.0382(8) 0.0550(9) 0.0603(10) -0.0012(8) 0.0009(7) -0.0028(7)
C2 0.0374(7) 0.0432(8) 0.0508(8) 0.0064(6) -0.0015(6) 0.0001(6)
C3 0.0378(7) 0.0478(8) 0.0493(8) 0.0026(7) -0.0048(6) -0.0018(6)
C4 0.0364(7) 0.0446(8) 0.0496(8) 0.0023(6) -0.0011(6) -0.0002(6)
C5 0.0365(7) 0.0455(8) 0.0544(9) 0.0017(7) -0.0016(6) -0.0017(6)
C6 0.0390(7) 0.0442(8) 0.0525(9) -0.0009(7) -0.0035(6) -0.0056(6)
C7 0.0482(8) 0.0511(9) 0.0530(9) 0.0014(7) -0.0094(7) 0.0022(7)
C8 0.0447(8) 0.0453(8) 0.0561(9) -0.0025(7) -0.0021(7) 0.0017(6)
C9 0.0476(8) 0.0485(8) 0.0494(9) 0.0015(7) -0.0016(7) -0.0067(7)
C10 0.0484(9) 0.0668(10) 0.0531(10) 0.0017(8) -0.0097(7) 0.0055(7)
C11 0.0419(8) 0.0596(10) 0.0590(10) -0.0012(8) -0.0044(7) 0.0032(7)
C12 0.0705(11) 0.0555(10) 0.0585(10) 0.0002(8) 0.0069(8) 0.0044(8)
C13 0.0391(7) 0.0459(8) 0.0500(9) 0.0089(7) 0.0016(6) -0.0019(6)
C14 0.0414(8) 0.0585(9) 0.0596(10) 0.0067(8) 0.0003(7) 0.0026(7)
C15 0.0461(9) 0.0641(10) 0.0732(12) 0.0007(9) 0.0134(8) 0.0018(7)
C16 0.0631(10) 0.0757(12) 0.0572(11) -0.0011(9) 0.0180(8) -0.0099(9)
C17 0.0655(11) 0.0874(13) 0.0468(10) 0.0100(9) 0.0008(8) -0.0039(10)
C18 0.0464(8) 0.0692(11) 0.0541(10) 0.0126(8) -0.0002(7) 0.0043(8)
C19 0.0366(7) 0.0473(8) 0.0494(8) 0.0003(6) 0.0003(6) -0.0033(6)
C20 0.0403(8) 0.0539(9) 0.0462(8) 0.0032(7) -0.0023(6) -0.0029(7)
C21 0.0377(8) 0.0622(10) 0.0578(10) 0.0038(8) -0.0034(7) -0.0014(7)
C22 0.0492(9) 0.0791(12) 0.0705(12) 0.0010(9) 0.0109(8) 0.0065(8)

loop_
_atom_type_symbol
_atom_type_description
_atom_type_scat_dispersion_real
_atom_type_scat_dispersion_imag
_atom_type_scat_source
C C 0.0033 0.0016 'International Tables Vol C Tables 4.2.6.8 and 6.1.1.4'
H H 0.0000 0.0000 'International Tables Vol C Tables 4.2.6.8 and 6.1.1.4'
O O 0.0106 0.0060 'International Tables Vol C Tables 4.2.6.8 and 6.1.1.4'

loop_
_geom_angle_atom_site_label_1
_geom_angle_atom_site_label_2
_geom_angle_atom_site_label_3
_geom_angle
C5 O2 C1 124.31(11)
C9 O3 C12 117.80(12)
O1 C1 O2 115.66(14)
O1 C1 C2 128.09(15)
O2 C1 C2 116.25(12)
C3 C2 C1 117.81(14)
C3 C2 C13 122.00(13)
C1 C2 C13 120.18(12)
C2 C3 C4 124.39(13)
C2 C3 H3 117.8
C4 C3 H3 117.8
C5 C4 C3 116.90(13)
C5 C4 C19 123.44(13)
C3 C4 C19 119.42(13)
C4 C5 O2 120.33(13)
C4 C5 C6 128.97(13)
O2 C5 C6 110.63(12)
C7 C6 C11 117.53(14)
C7 C6 C5 122.41(13)
C11 C6 C5 120.04(13)
C8 C7 C6 121.45(14)
C8 C7 H7 119.3
C6 C7 H7 119.3
C9 C8 C7 119.95(14)
C9 C8 H8 120.0
C7 C8 H8 120.0
O3 C9 C8 124.93(14)
O3 C9 C10 115.71(13)
C8 C9 C10 119.35(14)
C11 C10 C9 120.53(14)
C11 C10 H10 119.7
C9 C10 H10 119.7
C10 C11 C6 121.17(15)
C10 C11 H11 119.4
C6 C11 H11 119.4
O3 C12 H12A 109.5
O3 C12 H12B 109.5
H12A C12 H12B 109.5
O3 C12 H12C 109.5
H12A C12 H12C 109.5
H12B C12 H12C 109.5
C18 C13 C14 117.58(14)
C18 C13 C2 119.98(13)
C14 C13 C2 122.34(13)
C15 C14 C13 120.78(15)
C15 C14 H14 119.6
C13 C14 H14 119.6
C16 C15 C14 120.71(15)
C16 C15 H15 119.6
C14 C15 H15 119.6
C15 C16 C17 119.27(16)
C15 C16 H16 120.4
C17 C16 H16 120.4
C16 C17 C18 120.34(16)
C16 C17 H17 119.8
C18 C17 H17 119.8
C17 C18 C13 121.27(15)
C17 C18 H18 119.4
C13 C18 H18 119.4
C4 C19 C20 115.28(12)
C4 C19 H19A 108.5
C20 C19 H19A 108.5
C4 C19 H19B 108.5
C20 C19 H19B 108.5
H19A C19 H19B 107.5
C19 C20 C21 112.76(12)
C19 C20 H20A 109.0
C21 C20 H20A 109.0
C19 C20 H20B 109.0
C21 C20 H20B 109.0
H20A C20 H20B 107.8
C22 C21 C20 114.79(13)
C22 C21 H21A 108.6
C20 C21 H21A 108.6
C22 C21 H21B 108.6
C20 C21 H21B 108.6
H21A C21 H21B 107.5
C21 C22 H22A 109.5
C21 C22 H22B 109.5
H22A C22 H22B 109.5
C21 C22 H22C 109.5
H22A C22 H22C 109.5
H22B C22 H22C 109.5

loop_
_geom_bond_atom_site_label_1
_geom_bond_atom_site_label_2
_geom_bond_distance
O1 C1 1.2063(18)
O2 C5 1.3813(17)
O2 C1 1.3827(18)
O3 C9 1.3661(18)
O3 C12 1.415(2)
C1 C2 1.449(2)
C2 C3 1.3600(19)
C2 C13 1.483(2)
C3 C4 1.426(2)
C3 H3 0.9300
C4 C5 1.351(2)
C4 C19 1.5126(19)
C5 C6 1.471(2)
C6 C7 1.385(2)
C6 C11 1.398(2)
C7 C8 1.385(2)
C7 H7 0.9300
C8 C9 1.379(2)
C8 H8 0.9300
C9 C10 1.382(2)
C10 C11 1.371(2)
C10 H10 0.9300
C11 H11 0.9300
C12 H12A 0.9600
C12 H12B 0.9600
C12 H12C 0.9600
C13 C18 1.388(2)
C13 C14 1.394(2)
C14 C15 1.382(2)
C14 H14 0.9300
C15 C16 1.371(2)
C15 H15 0.9300
C16 C17 1.377(2)
C16 H16 0.9300
C17 C18 1.380(2)
C17 H17 0.9300
C18 H18 0.9300
C19 C20 1.523(2)
C19 H19A 0.9700
C19 H19B 0.9700
C20 C21 1.525(2)
C20 H20A 0.9700
C20 H20B 0.9700
C21 C22 1.508(2)
C21 H21A 0.9700
C21 H21B 0.9700
C22 H22A 0.9600
C22 H22B 0.9600
C22 H22C 0.9600

loop_
_geom_torsion_atom_site_label_1
_geom_torsion_atom_site_label_2
_geom_torsion_atom_site_label_3
_geom_torsion_atom_site_label_4
_geom_torsion
C5 O2 C1 O1 179.06(15)
C5 O2 C1 C2 -1.3(2)
O1 C1 C2 C3 -179.32(17)
O2 C1 C2 C3 1.1(2)
O1 C1 C2 C13 -0.5(3)
O2 C1 C2 C13 179.82(13)
C1 C2 C3 C4 0.0(2)
C13 C2 C3 C4 -178.76(13)
C2 C3 C4 C5 -0.9(2)
C2 C3 C4 C19 173.65(13)
C3 C4 C5 O2 0.7(2)
C19 C4 C5 O2 -173.58(13)
C3 C4 C5 C6 177.20(14)
C19 C4 C5 C6 2.9(2)
C1 O2 C5 C4 0.3(2)
C1 O2 C5 C6 -176.72(13)
C4 C5 C6 C7 45.8(2)
O2 C5 C6 C7 -137.48(14)
C4 C5 C6 C11 -132.85(17)
O2 C5 C6 C11 43.89(18)
C11 C6 C7 C8 0.1(2)
C5 C6 C7 C8 -178.61(14)
C6 C7 C8 C9 -0.8(2)
C12 O3 C9 C8 -0.5(2)
C12 O3 C9 C10 -179.92(14)
C7 C8 C9 O3 -178.12(14)
C7 C8 C9 C10 1.2(2)
O3 C9 C10 C11 178.51(15)
C8 C9 C10 C11 -0.9(2)
C9 C10 C11 C6 0.1(3)
C7 C6 C11 C10 0.3(2)
C5 C6 C11 C10 178.99(15)
C3 C2 C13 C18 -34.1(2)
C1 C2 C13 C18 147.21(15)
C3 C2 C13 C14 142.35(15)
C1 C2 C13 C14 -36.4(2)
C18 C13 C14 C15 2.4(2)
C2 C13 C14 C15 -174.12(15)
C13 C14 C15 C16 -1.3(3)
C14 C15 C16 C17 -0.4(3)
C15 C16 C17 C18 1.1(3)
C16 C17 C18 C13 0.1(3)
C14 C13 C18 C17 -1.8(2)
C2 C13 C18 C17 174.84(16)
C5 C4 C19 C20 -109.17(17)
C3 C4 C19 C20 76.64(17)
C4 C19 C20 C21 -178.71(13)
C19 C20 C21 C22 -66.08(19)
